data_7233892
loop_
_publ_author_name
'Jing Zhang'
'Guangyao Zhao'
'Yunke Qin'
'Jiahui Tan'
'Hua Geng'
'Wei Xu'
'Wenping Hu'
'Zhigang Shuai'
'Daoben Zhu'

_publ_section_title
;
 Enhancement of the p-channel performance of sulfur-bridged annulene
 through a donor-acceptor co-crystal approach
;
_journal_name_full 'Journal of Materials Chemistry C'
_journal_page_first 8886
_journal_page_last 8891
_journal_paper_doi 10.1039/C4TC01876A
_journal_volume 2
_journal_year 2014
_chemical_formula_moiety 'C34 H22 S4, C26 H14 N2 O4, C6 H5 Cl '
_chemical_formula_sum 'C66 H41 Cl N2 O4 S4'
_chemical_formula_weight 1089.70
_space_group_IT_number 15
_space_group_name_Hall '-C 2yc'
_space_group_name_H-M_alt 'C 1 2/c 1'
_symmetry_cell_setting monoclinic
_symmetry_space_group_name_H-M 'C 1 2/c 1'
_atom_sites_solution_hydrogens geom
_atom_sites_solution_primary direct
_atom_sites_solution_secondary difmap
_cell_angle_alpha 90.00
_cell_angle_beta 102.42(3)
_cell_angle_gamma 90.00
_cell_formula_units_Z 4
_cell_length_a 18.570(4)
_cell_length_b 8.6164(17)
_cell_length_c 33.009(7)
_cell_measurement_reflns_used 7261
_cell_measurement_temperature 173(2)
_cell_measurement_theta_max 27.48
_cell_measurement_theta_min 1.89
_cell_volume 5158(2)
_computing_cell_refinement 'CrystalClear (Rigaku Inc., 2007)'
_computing_data_collection 'CrystalClear (Rigaku Inc., 2007)'
_computing_data_reduction 'CrystalClear (Rigaku Inc., 2007)'
_computing_molecular_graphics 'Olex2 Ver 1.1'
_computing_publication_material 'SHELX97 (Sheldrick, 2008)'
_computing_structure_refinement 'Olex2 Ver 1.1'
_computing_structure_solution 'SHELXS-97 (Sheldrick, 2008)'
_diffrn_ambient_temperature 173(2)
_diffrn_measured_fraction_theta_full 0.994
_diffrn_measured_fraction_theta_max 0.994
_diffrn_measurement_device_type 'MM007-HF CCD(Saturn 724+)'
_diffrn_measurement_method '\w scans at fixed \c = 45\%'
_diffrn_radiation_monochromator Confocal
_diffrn_radiation_source 'rotating anode'
_diffrn_radiation_type MoK\a
_diffrn_radiation_wavelength 0.71073
_diffrn_reflns_av_R_equivalents 0.0685
_diffrn_reflns_av_sigmaI/netI 0.0661
_diffrn_reflns_limit_h_max 22
_diffrn_reflns_limit_h_min -22
_diffrn_reflns_limit_k_max 10
_diffrn_reflns_limit_k_min -10
_diffrn_reflns_limit_l_max 39
_diffrn_reflns_limit_l_min -38
_diffrn_reflns_number 14417
_diffrn_reflns_theta_full 25.00
_diffrn_reflns_theta_max 25.00
_diffrn_reflns_theta_min 2.25
_exptl_absorpt_coefficient_mu 0.292
_exptl_absorpt_correction_T_max 0.9799
_exptl_absorpt_correction_T_min 0.8727
_exptl_absorpt_correction_type multi-scan
_exptl_absorpt_process_details 'CrystalClear (Rigaku Inc., 2007)'
_exptl_crystal_colour black
_exptl_crystal_density_diffrn 1.403
_exptl_crystal_density_method 'not measured'
_exptl_crystal_description plate
_exptl_crystal_F_000 2256
_exptl_crystal_size_max 0.48
_exptl_crystal_size_mid 0.40
_exptl_crystal_size_min 0.07
_refine_diff_density_max 0.246
_refine_diff_density_min -0.272
_refine_diff_density_rms 0.057
_refine_ls_extinction_method none
_refine_ls_goodness_of_fit_ref 1.191
_refine_ls_hydrogen_treatment constr
_refine_ls_matrix_type full
_refine_ls_number_parameters 359
_refine_ls_number_reflns 4513
_refine_ls_number_restraints 12
_refine_ls_restrained_S_all 1.190
_refine_ls_R_factor_all 0.0934
_refine_ls_R_factor_gt 0.0733
_refine_ls_shift/su_max 0.000
_refine_ls_shift/su_mean 0.000
_refine_ls_structure_factor_coef Fsqd
_refine_ls_weighting_details 'calc w=1/[\s^2^(Fo^2^)+(0.0293P)^2^+10.2049P] where P=(Fo^2^+2Fc^2^)/3'
_refine_ls_weighting_scheme calc
_refine_ls_wR_factor_gt 0.1326
_refine_ls_wR_factor_ref 0.1410
_reflns_number_gt 3793
_reflns_number_total 4513
_reflns_threshold_expression >2sigma(I)
_cod_data_source_file J-Mater-Chem-C-2014-2-8886.cif
_cod_data_source_block NDI-DPTTA
_cod_original_cell_volume 5158.0(18)
_cod_original_sg_symbol_H-M C2/c
_cod_database_code 7233892

loop_
_symmetry_equiv_pos_as_xyz
'x, y, z'
'-x, y, -z+1/2'
'x+1/2, y+1/2, z'
'-x+1/2, y+1/2, -z+1/2'
'-x, -y, -z'
'x, -y, z-1/2'
'-x+1/2, -y+1/2, -z'
'x+1/2, -y+1/2, z-1/2'

loop_
_atom_site_label
_atom_site_type_symbol
_atom_site_fract_x
_atom_site_fract_y
_atom_site_fract_z
_atom_site_U_iso_or_equiv
_atom_site_adp_type
_atom_site_occupancy
_atom_site_symmetry_multiplicity
_atom_site_calc_flag
_atom_site_refinement_flags
_atom_site_disorder_assembly
_atom_site_disorder_group
Cl1 Cl 0.5000 -0.2016(14) 0.2500 0.052(9) Uani 0.42(10) 2 d SPU A 1
Cl1' Cl 0.471(2) -0.1997(12) 0.2425(8) 0.061(4) Uani 0.29(5) 1 d PU . 2
S1 S 0.27785(5) 1.03528(11) 0.47431(3) 0.0401(3) Uani 1 1 d . . .
S2 S 0.28676(5) 1.16293(11) 0.56362(3) 0.0403(3) Uani 1 1 d . . .
O1 O 0.42629(13) 0.4562(3) 0.47265(7) 0.0382(6) Uani 1 1 d . . .
O2 O 0.47254(14) 0.1229(3) 0.37466(7) 0.0403(6) Uani 1 1 d . . .
N1 N 0.45513(14) 0.2926(3) 0.42439(8) 0.0293(6) Uani 1 1 d . . .
C1 C 0.24162(18) 1.0870(4) 0.38797(12) 0.0382(9) Uani 1 1 d . . .
C2 C 0.27391(18) 0.9929(4) 0.42173(12) 0.0391(9) Uani 1 1 d . . .
C3 C 0.30807(19) 0.8473(4) 0.41946(13) 0.0422(9) Uani 1 1 d . . .
H3 H 0.3124 0.8015 0.3939 0.051 Uiso 1 1 calc R . .
C4 C 0.33416(18) 0.7781(4) 0.45675(13) 0.0423(10) Uani 1 1 d . . .
H4 H 0.3582 0.6802 0.4592 0.051 Uiso 1 1 calc R . .
C5 C 0.32297(17) 0.8616(4) 0.49127(12) 0.0376(9) Uani 1 1 d . . .
C6 C 0.34530(17) 0.8060(4) 0.53228(13) 0.0404(9) Uani 1 1 d . . .
H6 H 0.3651 0.7042 0.5329 0.048 Uiso 1 1 calc R . .
C7 C 0.34617(18) 0.8596(4) 0.57178(13) 0.0413(9) Uani 1 1 d . . .
H7 H 0.3636 0.7831 0.5922 0.050 Uiso 1 1 calc R . .
C8 C 0.32780(18) 0.9986(4) 0.58948(12) 0.0391(9) Uani 1 1 d . . .
C9 C 0.3420(2) 1.0252(5) 0.63224(13) 0.0468(10) Uani 1 1 d . . .
H9 H 0.3641 0.9497 0.6520 0.056 Uiso 1 1 calc R . .
C10 C 0.32142(19) 1.1696(5) 0.64336(13) 0.0446(10) Uani 1 1 d . . .
H10 H 0.3289 1.2027 0.6714 0.054 Uiso 1 1 calc R . .
C11 C 0.28832(18) 1.2641(4) 0.60976(12) 0.0394(9) Uani 1 1 d . . .
C12 C 0.24113(19) 1.0230(4) 0.34578(12) 0.0408(9) Uani 1 1 d . . .
C13 C 0.2944(2) 1.0646(5) 0.32404(13) 0.0516(11) Uani 1 1 d . . .
H13 H 0.3315 1.1372 0.3359 0.062 Uiso 1 1 calc R . .
C14 C 0.2944(2) 1.0020(6) 0.28547(14) 0.0594(12) Uani 1 1 d . . .
H14 H 0.3309 1.0333 0.2709 0.071 Uiso 1 1 calc R . .
C15 C 0.2422(2) 0.8956(6) 0.26814(14) 0.0623(12) Uani 1 1 d . . .
H15 H 0.2425 0.8526 0.2417 0.075 Uiso 1 1 calc R . .
C16 C 0.1890(3) 0.8508(6) 0.28946(15) 0.0719(15) Uani 1 1 d . . .
H16 H 0.1530 0.7757 0.2778 0.086 Uiso 1 1 calc R . .
C17 C 0.1882(2) 0.9155(6) 0.32779(15) 0.0622(13) Uani 1 1 d . . .
H17 H 0.1510 0.8858 0.3420 0.075 Uiso 1 1 calc R . .
C18 C 0.44752(17) 0.3284(4) 0.46492(10) 0.0299(8) Uani 1 1 d . . .
C19 C 0.46812(16) 0.2054(4) 0.49643(10) 0.0260(7) Uani 1 1 d . . .
C20 C 0.48970(16) 0.0580(4) 0.48472(10) 0.0247(7) Uani 1 1 d . . .
C21 C 0.49058(16) 0.0234(4) 0.44297(10) 0.0277(7) Uani 1 1 d . . .
C22 C 0.47220(18) 0.1442(4) 0.41102(11) 0.0306(8) Uani 1 1 d . . .
C23 C 0.51171(18) -0.1216(4) 0.43237(10) 0.0318(8) Uani 1 1 d . . .
H23 H 0.5123 -0.1439 0.4043 0.038 Uiso 1 1 calc R . .
C24 C 0.46770(17) 0.2366(4) 0.53735(10) 0.0316(8) Uani 1 1 d . . .
H24 H 0.4534 0.3364 0.5450 0.038 Uiso 1 1 calc R . .
C25 C 0.44193(18) 0.4144(4) 0.39336(10) 0.0311(8) Uani 1 1 d . . .
C26 C 0.37072(19) 0.4574(4) 0.37549(11) 0.0387(9) Uani 1 1 d . . .
H26 H 0.3303 0.4108 0.3843 0.046 Uiso 1 1 calc R . .
C27 C 0.3586(2) 0.5686(5) 0.34467(12) 0.0466(10) Uani 1 1 d . . .
H27 H 0.3096 0.5975 0.3319 0.056 Uiso 1 1 calc R . .
C28 C 0.4174(2) 0.6382(5) 0.33226(11) 0.0460(10) Uani 1 1 d . . .
H28 H 0.4089 0.7149 0.3111 0.055 Uiso 1 1 calc R . .
C29 C 0.4888(2) 0.5955(4) 0.35084(11) 0.0406(9) Uani 1 1 d . . .
H29 H 0.5294 0.6435 0.3425 0.049 Uiso 1 1 calc R . .
C30 C 0.50099(19) 0.4838(4) 0.38134(10) 0.0342(8) Uani 1 1 d . . .
H30 H 0.5499 0.4544 0.3941 0.041 Uiso 1 1 calc R . .
C31 C 0.5000 0.3156(8) 0.2500 0.0590(17) Uani 1 2 d S . .
H31 H 0.5000 0.4259 0.2500 0.071 Uiso 1 2 calc SR . .
C32 C 0.4900(2) 0.2360(5) 0.28481(12) 0.0500(11) Uani 1 1 d . . .
H32 H 0.4832 0.2914 0.3086 0.060 Uiso 1 1 calc R . .
C33 C 0.4900(2) 0.0774(5) 0.28488(11) 0.0459(10) Uani 1 1 d . A .
H33 H 0.4833 0.0213 0.3086 0.055 Uiso 1 1 calc R . .
C34 C 0.5000 0.0007(7) 0.2500 0.0494(15) Uani 1 2 d S . .

loop_
_atom_site_aniso_label
_atom_site_aniso_U_11
_atom_site_aniso_U_22
_atom_site_aniso_U_33
_atom_site_aniso_U_23
_atom_site_aniso_U_13
_atom_site_aniso_U_12
Cl1 0.07(2) 0.046(5) 0.041(10) 0.000 0.026(12) 0.000
Cl1' 0.074(9) 0.065(4) 0.048(5) -0.002(3) 0.022(6) -0.002(4)
S1 0.0324(5) 0.0329(5) 0.0536(6) 0.0031(5) 0.0062(4) 0.0061(4)
S2 0.0344(5) 0.0352(5) 0.0525(6) 0.0078(5) 0.0122(4) 0.0071(4)
O1 0.0454(14) 0.0333(14) 0.0378(14) 0.0022(12) 0.0132(12) 0.0115(12)
O2 0.0539(16) 0.0411(15) 0.0280(13) 0.0010(12) 0.0137(12) 0.0039(12)
N1 0.0327(15) 0.0284(16) 0.0280(15) 0.0053(13) 0.0096(12) 0.0030(12)
C1 0.0247(17) 0.036(2) 0.054(2) 0.001(2) 0.0089(16) -0.0012(16)
C2 0.0265(17) 0.038(2) 0.052(2) -0.002(2) 0.0080(17) -0.0028(16)
C3 0.0291(18) 0.037(2) 0.062(3) -0.005(2) 0.0136(18) 0.0018(16)
C4 0.0267(18) 0.033(2) 0.068(3) 0.003(2) 0.0115(18) 0.0053(16)
C5 0.0209(16) 0.028(2) 0.063(3) 0.0040(19) 0.0071(17) 0.0007(14)
C6 0.0204(16) 0.033(2) 0.067(3) 0.006(2) 0.0057(17) 0.0022(15)
C7 0.0264(18) 0.035(2) 0.061(3) 0.014(2) 0.0053(17) 0.0036(16)
C8 0.0257(17) 0.035(2) 0.055(2) 0.010(2) 0.0061(17) -0.0001(15)
C9 0.034(2) 0.043(2) 0.060(3) 0.012(2) 0.0016(19) 0.0023(18)
C10 0.0298(19) 0.050(3) 0.051(2) 0.000(2) 0.0034(17) -0.0026(18)
C11 0.0251(17) 0.043(2) 0.050(2) 0.004(2) 0.0087(16) -0.0011(16)
C12 0.0307(18) 0.040(2) 0.051(2) 0.004(2) 0.0072(17) 0.0029(17)
C13 0.044(2) 0.057(3) 0.053(3) -0.001(2) 0.008(2) -0.013(2)
C14 0.059(3) 0.067(3) 0.056(3) 0.003(3) 0.020(2) -0.004(2)
C15 0.059(3) 0.073(3) 0.053(3) -0.006(3) 0.009(2) 0.003(3)
C16 0.053(3) 0.087(4) 0.075(3) -0.026(3) 0.012(3) -0.021(3)
C17 0.041(2) 0.076(3) 0.074(3) -0.022(3) 0.021(2) -0.012(2)
C18 0.0246(16) 0.031(2) 0.0346(19) 0.0008(17) 0.0083(15) -0.0009(15)
C19 0.0236(15) 0.0276(18) 0.0278(17) 0.0040(15) 0.0074(14) 0.0028(13)
C20 0.0198(15) 0.0260(17) 0.0291(16) 0.0008(15) 0.0073(13) -0.0004(13)
C21 0.0244(16) 0.0285(18) 0.0318(17) 0.0020(16) 0.0096(14) -0.0009(14)
C22 0.0286(17) 0.0282(19) 0.036(2) 0.0004(17) 0.0095(15) -0.0033(14)
C23 0.0345(18) 0.034(2) 0.0285(18) -0.0006(16) 0.0109(15) -0.0035(15)
C24 0.0331(18) 0.0285(19) 0.0360(19) -0.0017(17) 0.0136(15) -0.0008(15)
C25 0.0363(18) 0.0272(18) 0.0307(18) 0.0035(16) 0.0092(15) 0.0009(15)
C26 0.0353(19) 0.042(2) 0.040(2) 0.0050(19) 0.0112(16) -0.0010(17)
C27 0.048(2) 0.048(3) 0.041(2) 0.010(2) 0.0020(18) 0.0078(19)
C28 0.070(3) 0.036(2) 0.034(2) 0.0052(18) 0.015(2) 0.005(2)
C29 0.055(2) 0.033(2) 0.039(2) 0.0002(18) 0.0216(19) -0.0055(18)
C30 0.0362(18) 0.033(2) 0.036(2) 0.0036(17) 0.0130(16) -0.0005(16)
C31 0.067(4) 0.049(4) 0.061(4) 0.000 0.013(3) 0.000
C32 0.049(2) 0.062(3) 0.040(2) -0.010(2) 0.0126(19) -0.003(2)
C33 0.053(2) 0.055(3) 0.033(2) -0.002(2) 0.0178(18) -0.003(2)
C34 0.062(4) 0.052(4) 0.040(3) 0.000 0.024(3) 0.000

loop_
_atom_type_symbol
_atom_type_description
_atom_type_scat_dispersion_real
_atom_type_scat_dispersion_imag
_atom_type_scat_source
C C 0.0033 0.0016 'International Tables Vol C Tables 4.2.6.8 and 6.1.1.4'
H H 0.0000 0.0000 'International Tables Vol C Tables 4.2.6.8 and 6.1.1.4'
N N 0.0061 0.0033 'International Tables Vol C Tables 4.2.6.8 and 6.1.1.4'
O O 0.0106 0.0060 'International Tables Vol C Tables 4.2.6.8 and 6.1.1.4'
S S 0.1246 0.1234 'International Tables Vol C Tables 4.2.6.8 and 6.1.1.4'
Cl Cl 0.1484 0.1585 'International Tables Vol C Tables 4.2.6.8 and 6.1.1.4'

loop_
_geom_angle_atom_site_label_1
_geom_angle_atom_site_label_2
_geom_angle_atom_site_label_3
_geom_angle
_geom_angle_site_symmetry_1
_geom_angle_site_symmetry_3
Cl1' Cl1' C34 72.5(12) 2_655 .
C5 S1 C2 93.07(18) . .
C8 S2 C11 93.14(19) . .
C18 N1 C22 124.8(3) . .
C18 N1 C25 118.4(3) . .
C22 N1 C25 116.8(3) . .
C2 C1 C11 126.2(4) . 7_576
C2 C1 C12 116.2(3) . .
C11 C1 C12 117.5(3) 7_576 .
C1 C2 C3 126.1(4) . .
C1 C2 S1 125.6(3) . .
C3 C2 S1 108.2(3) . .
C4 C3 C2 114.6(4) . .
C4 C3 H3 122.7 . .
C2 C3 H3 122.7 . .
C3 C4 C5 115.2(3) . .
C3 C4 H4 122.4 . .
C5 C4 H4 122.4 . .
C4 C5 C6 122.8(3) . .
C4 C5 S1 108.9(3) . .
C6 C5 S1 128.3(3) . .
C7 C6 C5 137.2(4) . .
C7 C6 H6 111.4 . .
C5 C6 H6 111.4 . .
C6 C7 C8 136.3(4) . .
C6 C7 H7 111.8 . .
C8 C7 H7 111.8 . .
C9 C8 C7 123.3(4) . .
C9 C8 S2 109.2(3) . .
C7 C8 S2 127.5(3) . .
C10 C9 C8 114.5(4) . .
C10 C9 H9 122.7 . .
C8 C9 H9 122.7 . .
C9 C10 C11 114.4(4) . .
C9 C10 H10 122.8 . .
C11 C10 H10 122.8 . .
C10 C11 C1 126.6(4) . 7_576
C10 C11 S2 108.7(3) . .
C1 C11 S2 124.6(3) 7_576 .
C17 C12 C13 117.9(4) . .
C17 C12 C1 120.5(3) . .
C13 C12 C1 121.6(3) . .
C14 C13 C12 121.1(4) . .
C14 C13 H13 119.4 . .
C12 C13 H13 119.4 . .
C15 C14 C13 120.4(4) . .
C15 C14 H14 119.8 . .
C13 C14 H14 119.8 . .
C14 C15 C16 119.5(4) . .
C14 C15 H15 120.2 . .
C16 C15 H15 120.2 . .
C17 C16 C15 120.0(4) . .
C17 C16 H16 120.0 . .
C15 C16 H16 120.0 . .
C16 C17 C12 121.0(4) . .
C16 C17 H17 119.5 . .
C12 C17 H17 119.5 . .
O1 C18 N1 120.1(3) . .
O1 C18 C19 123.3(3) . .
N1 C18 C19 116.6(3) . .
C24 C19 C20 120.4(3) . .
C24 C19 C18 119.7(3) . .
C20 C19 C18 119.9(3) . .
C19 C20 C21 121.4(3) . .
C19 C20 C20 119.4(3) . 5_656
C21 C20 C20 119.2(4) . 5_656
C23 C21 C20 120.2(3) . .
C23 C21 C22 119.7(3) . .
C20 C21 C22 120.0(3) . .
O2 C22 N1 119.7(3) . .
O2 C22 C21 123.5(3) . .
N1 C22 C21 116.8(3) . .
C21 C23 C24 120.6(3) . 5_656
C21 C23 H23 119.7 . .
C24 C23 H23 119.7 5_656 .
C19 C24 C23 120.2(3) . 5_656
C19 C24 H24 119.9 . .
C23 C24 H24 119.9 5_656 .
C26 C25 C30 120.6(3) . .
C26 C25 N1 119.9(3) . .
C30 C25 N1 119.5(3) . .
C25 C26 C27 119.5(3) . .
C25 C26 H26 120.3 . .
C27 C26 H26 120.3 . .
C26 C27 C28 120.3(4) . .
C26 C27 H27 119.8 . .
C28 C27 H27 119.8 . .
C27 C28 C29 119.7(4) . .
C27 C28 H28 120.1 . .
C29 C28 H28 120.1 . .
C30 C29 C28 120.0(3) . .
C30 C29 H29 120.0 . .
C28 C29 H29 120.0 . .
C29 C30 C25 119.8(3) . .
C29 C30 H30 120.1 . .
C25 C30 H30 120.1 . .
C32 C31 C32 120.6(6) 2_655 .
C32 C31 H31 119.7 2_655 .
C32 C31 H31 119.7 . .
C33 C32 C31 119.8(4) . .
C33 C32 H32 120.1 . .
C31 C32 H32 120.1 . .
C32 C33 C34 118.7(4) . .
C32 C33 H33 120.7 . .
C34 C33 H33 120.7 . .
C33 C34 C33 122.5(6) . 2_655
C33 C34 Cl1 118.7(3) . .
C33 C34 Cl1 118.7(3) 2_655 .
C33 C34 Cl1' 118.9(8) . .
C33 C34 Cl1' 115.7(8) 2_655 .
Cl1 C34 Cl1' 17.5(12) . .
C33 C34 Cl1' 115.7(8) . 2_655
C33 C34 Cl1' 118.9(8) 2_655 2_655
Cl1 C34 Cl1' 17.5(12) . 2_655
Cl1' C34 Cl1' 35(2) . 2_655

loop_
_geom_bond_atom_site_label_1
_geom_bond_atom_site_label_2
_geom_bond_distance
_geom_bond_site_symmetry_2
Cl1 C34 1.743(14) .
Cl1' Cl1' 1.09(8) 2_655
Cl1' C34 1.811(14) .
S1 C5 1.747(4) .
S1 C2 1.760(4) .
S2 C8 1.742(4) .
S2 C11 1.750(4) .
O1 C18 1.215(4) .
O2 C22 1.216(4) .
N1 C18 1.409(4) .
N1 C22 1.411(4) .
N1 C25 1.450(4) .
C1 C2 1.405(5) .
C1 C11 1.406(5) 7_576
C1 C12 1.496(5) .
C2 C3 1.415(5) .
C3 C4 1.360(5) .
C3 H3 0.9500 .
C4 C5 1.400(5) .
C4 H4 0.9500 .
C5 C6 1.412(5) .
C6 C7 1.380(5) .
C6 H6 0.9500 .
C7 C8 1.406(5) .
C7 H7 0.9500 .
C8 C9 1.398(5) .
C9 C10 1.374(5) .
C9 H9 0.9500 .
C10 C11 1.406(5) .
C10 H10 0.9500 .
C11 C1 1.406(5) 7_576
C12 C17 1.387(6) .
C12 C13 1.388(5) .
C13 C14 1.383(6) .
C13 H13 0.9500 .
C14 C15 1.367(6) .
C14 H14 0.9500 .
C15 C16 1.386(6) .
C15 H15 0.9500 .
C16 C17 1.385(6) .
C16 H16 0.9500 .
C17 H17 0.9500 .
C18 C19 1.476(5) .
C19 C24 1.379(4) .
C19 C20 1.410(4) .
C20 C21 1.414(4) .
C20 C20 1.414(6) 5_656
C21 C23 1.377(4) .
C21 C22 1.469(5) .
C23 C24 1.401(5) 5_656
C23 H23 0.9500 .
C24 C23 1.401(5) 5_656
C24 H24 0.9500 .
C25 C26 1.378(5) .
C25 C30 1.380(4) .
C26 C27 1.381(5) .
C26 H26 0.9500 .
C27 C28 1.383(5) .
C27 H27 0.9500 .
C28 C29 1.386(5) .
C28 H28 0.9500 .
C29 C30 1.376(5) .
C29 H29 0.9500 .
C30 H30 0.9500 .
C31 C32 1.385(5) 2_655
C31 C32 1.385(5) .
C31 H31 0.9500 .
C32 C33 1.366(6) .
C32 H32 0.9500 .
C33 C34 1.374(4) .
C33 H33 0.9500 .
C34 C33 1.374(4) 2_655
C34 Cl1' 1.811(14) 2_655

loop_
_geom_torsion_atom_site_label_1
_geom_torsion_atom_site_label_2
_geom_torsion_atom_site_label_3
_geom_torsion_atom_site_label_4
_geom_torsion
_geom_torsion_site_symmetry_1
_geom_torsion_site_symmetry_2
_geom_torsion_site_symmetry_3
_geom_torsion_site_symmetry_4
C11 C1 C2 C3 -175.8(3) 7_576 . . .
C12 C1 C2 C3 2.5(5) . . . .
C11 C1 C2 S1 4.9(5) 7_576 . . .
C12 C1 C2 S1 -176.7(3) . . . .
C5 S1 C2 C1 178.9(3) . . . .
C5 S1 C2 C3 -0.5(3) . . . .
C1 C2 C3 C4 -179.0(3) . . . .
S1 C2 C3 C4 0.3(4) . . . .
C2 C3 C4 C5 0.1(5) . . . .
C3 C4 C5 C6 178.8(3) . . . .
C3 C4 C5 S1 -0.5(4) . . . .
C2 S1 C5 C4 0.5(3) . . . .
C2 S1 C5 C6 -178.7(3) . . . .
C4 C5 C6 C7 175.9(4) . . . .
S1 C5 C6 C7 -4.9(6) . . . .
C5 C6 C7 C8 -3.4(7) . . . .
C6 C7 C8 C9 -173.0(4) . . . .
C6 C7 C8 S2 5.7(6) . . . .
C11 S2 C8 C9 -0.4(3) . . . .
C11 S2 C8 C7 -179.3(3) . . . .
C7 C8 C9 C10 178.6(3) . . . .
S2 C8 C9 C10 -0.3(4) . . . .
C8 C9 C10 C11 1.2(5) . . . .
C9 C10 C11 C1 176.2(3) . . . 7_576
C9 C10 C11 S2 -1.4(4) . . . .
C8 S2 C11 C10 1.0(3) . . . .
C8 S2 C11 C1 -176.7(3) . . . 7_576
C2 C1 C12 C17 80.5(5) . . . .
C11 C1 C12 C17 -101.0(5) 7_576 . . .
C2 C1 C12 C13 -97.4(4) . . . .
C11 C1 C12 C13 81.1(5) 7_576 . . .
C17 C12 C13 C14 0.6(6) . . . .
C1 C12 C13 C14 178.5(4) . . . .
C12 C13 C14 C15 -1.0(7) . . . .
C13 C14 C15 C16 0.2(7) . . . .
C14 C15 C16 C17 0.9(8) . . . .
C15 C16 C17 C12 -1.3(8) . . . .
C13 C12 C17 C16 0.5(7) . . . .
C1 C12 C17 C16 -177.4(4) . . . .
C22 N1 C18 O1 -173.4(3) . . . .
C25 N1 C18 O1 4.1(4) . . . .
C22 N1 C18 C19 8.0(4) . . . .
C25 N1 C18 C19 -174.5(3) . . . .
O1 C18 C19 C24 -3.8(5) . . . .
N1 C18 C19 C24 174.8(3) . . . .
O1 C18 C19 C20 177.7(3) . . . .
N1 C18 C19 C20 -3.8(4) . . . .
C24 C19 C20 C21 -180.0(3) . . . .
C18 C19 C20 C21 -1.4(4) . . . .
C24 C19 C20 C20 0.6(5) . . . 5_656
C18 C19 C20 C20 179.1(3) . . . 5_656
C19 C20 C21 C23 -179.8(3) . . . .
C20 C20 C21 C23 -0.4(5) 5_656 . . .
C19 C20 C21 C22 3.0(4) . . . .
C20 C20 C21 C22 -177.6(3) 5_656 . . .
C18 N1 C22 O2 174.9(3) . . . .
C25 N1 C22 O2 -2.6(4) . . . .
C18 N1 C22 C21 -6.5(4) . . . .
C25 N1 C22 C21 175.9(3) . . . .
C23 C21 C22 O2 2.1(5) . . . .
C20 C21 C22 O2 179.3(3) . . . .
C23 C21 C22 N1 -176.4(3) . . . .
C20 C21 C22 N1 0.8(4) . . . .
C20 C21 C23 C24 0.2(5) . . . 5_656
C22 C21 C23 C24 177.5(3) . . . 5_656
C20 C19 C24 C23 -0.4(5) . . . 5_656
C18 C19 C24 C23 -179.0(3) . . . 5_656
C18 N1 C25 C26 -76.9(4) . . . .
C22 N1 C25 C26 100.8(4) . . . .
C18 N1 C25 C30 104.5(4) . . . .
C22 N1 C25 C30 -77.7(4) . . . .
C30 C25 C26 C27 1.4(6) . . . .
N1 C25 C26 C27 -177.2(3) . . . .
C25 C26 C27 C28 -1.0(6) . . . .
C26 C27 C28 C29 0.1(6) . . . .
C27 C28 C29 C30 0.4(6) . . . .
C28 C29 C30 C25 0.0(5) . . . .
C26 C25 C30 C29 -0.9(5) . . . .
N1 C25 C30 C29 177.7(3) . . . .
C32 C31 C32 C33 0.0(3) 2_655 . . .
C31 C32 C33 C34 -0.1(5) . . . .
C32 C33 C34 C33 0.0(3) . . . 2_655
C32 C33 C34 Cl1 -180.0(3) . . . .
C32 C33 C34 Cl1' -159.9(14) . . . .
C32 C33 C34 Cl1' 160.6(14) . . . 2_655
Cl1' Cl1' C34 C33 -94(2) 2_655 . . .
Cl1' Cl1' C34 C33 104(2) 2_655 . . 2_655
Cl1' Cl1' C34 Cl1 0.000(5) 2_655 . . .
